data_2310087
loop_
_publ_author_name
'Ito, T.'
'Watanabe, T.'
'Takeuchi, Y.'

_publ_section_title
;
 The crystal structures of warwickite, ludwigite and pinakiolite
;
_journal_name_full 'Acta Crystallographica (1,1948-23,1967)'
_journal_page_first 98
_journal_page_last 107
_journal_paper_doi 10.1107/S0365110X50000252
_journal_volume 3
_journal_year 1950
_chemical_formula_sum 'B2 Fe2.6 Mg3.4 O10'
_chemical_name_systematic 'Mg3 (Mg0.4 Fe0.6) Fe2 (B2 O10)'
_space_group_IT_number 55
_symmetry_space_group_name_Hall '-P 2 2ab'
_symmetry_space_group_name_H-M 'P b a m'
_cell_angle_alpha 90
_cell_angle_beta 90
_cell_angle_gamma 90
_cell_formula_units_Z 2
_cell_length_a 9.14
_cell_length_b 12.45
_cell_length_c 3.05
_cell_volume 347.069
_citation_journal_id_ASTM ACCRA9
_cod_data_source_file boron_178.cif
_cod_data_source_block B2Fe2.6Mg3.4O10
_cod_original_cell_volume 347.0687
_cod_database_code 2310087

loop_
_symmetry_equiv_pos_as_xyz
x,y,z
-x,-y,z
x+1/2,-y+1/2,-z
-x+1/2,y+1/2,-z
-x,-y,-z
x,y,-z
-x-1/2,y-1/2,z
x-1/2,-y-1/2,z

loop_
_atom_site_label
_atom_site_type_symbol
_atom_site_fract_x
_atom_site_fract_y
_atom_site_fract_z
_atom_site_occupancy
_atom_site_U_iso_or_equiv
O5 O-2 0.361 0.25 0 1 0.0
Mg3 Mg+2 0.5 0 0 0.4 0.0
O4 O-2 0.375 0.058 0.5 1 0.0
Mg2 Mg+2 0 0.275 0.5 1 0.0
O3 O-2 0.136 0.349 0 1 0.0
Fe3 Fe+2 0.5 0 0 0.6 0.0
O2 O-2 0.112 0.145 0.5 1 0.0
O1 O-2 0.125 -0.056 0 1 0.0
B1 B+3 0.288 0.352 0 1 0.0
Mg1 Mg+2 0 0 0.5 1 0.0
Fe1 Fe+3 0.25 0.114 0 1 0.0
